data_4515941
loop_
_publ_author_name
'Kelley, Steven P.'
'Rachiero, Giovanni P.'
'Titi, Hatem M.'
'Rogers, Robin D.'

_publ_section_title
;
 New Reactions for Old Ions: Cage Rearrangements, Hydrolysis, and
 Two-Electron Reduction of <i>nido</i>-Decaborane in Neat
 1-Ethyl-3-Methylimidazolium Acetate.
;
_journal_issue 8
_journal_name_full 'ACS omega'
_journal_page_first 8491
_journal_page_last 8496
_journal_paper_doi 10.1021/acsomega.8b00775
_journal_volume 3
_journal_year 2018
_chemical_formula_sum 'C14 H38 B10 N4 O2'
_chemical_formula_weight 402.58
_space_group_crystal_system monoclinic
_space_group_IT_number 14
_space_group_name_Hall '-P 2ybc'
_space_group_name_H-M_alt 'P 1 21/c 1'
_atom_sites_solution_hydrogens mixed
_atom_sites_solution_primary direct
_atom_sites_solution_secondary difmap
_audit_creation_method SHELXL-2013
_cell_angle_alpha 90
_cell_angle_beta 116.859(4)
_cell_angle_gamma 90
_cell_formula_units_Z 4
_cell_length_a 9.5530(7)
_cell_length_b 28.914(2)
_cell_length_c 9.7711(7)
_cell_measurement_reflns_used 3741
_cell_measurement_temperature 173(2)
_cell_measurement_theta_max 25.04
_cell_measurement_theta_min 2.39
_cell_volume 2407.8(3)
_computing_cell_refinement 'Bruker SAINT'
_computing_data_collection 'Bruker APEX2'
_computing_data_reduction 'Bruker SAINT'
_computing_molecular_graphics 'Bruker SHELXTL'
_computing_publication_material 'Bruker SHELXTL'
_computing_structure_refinement 'SHELXL-2013 (Sheldrick, 2013)'
_computing_structure_solution 'SHELXS-97 (Sheldrick, 2008)'
_diffrn_ambient_temperature 173(2)
_diffrn_measured_fraction_theta_full 0.999
_diffrn_measured_fraction_theta_max 0.994
_diffrn_measurement_device_type 'Bruker APEX-II CCD'
_diffrn_measurement_method '\f and \w scans'
_diffrn_radiation_type MoK\a
_diffrn_radiation_wavelength 0.71073
_diffrn_reflns_av_R_equivalents 0.1465
_diffrn_reflns_av_unetI/netI 0.0823
_diffrn_reflns_Laue_measured_fraction_full 0.999
_diffrn_reflns_Laue_measured_fraction_max 0.994
_diffrn_reflns_limit_h_max 11
_diffrn_reflns_limit_h_min -11
_diffrn_reflns_limit_k_max 36
_diffrn_reflns_limit_k_min -36
_diffrn_reflns_limit_l_max 12
_diffrn_reflns_limit_l_min -12
_diffrn_reflns_number 53218
_diffrn_reflns_point_group_measured_fraction_full 0.999
_diffrn_reflns_point_group_measured_fraction_max 0.994
_diffrn_reflns_theta_full 25.242
_diffrn_reflns_theta_max 26.452
_diffrn_reflns_theta_min 2.390
_exptl_absorpt_coefficient_mu 0.065
_exptl_absorpt_correction_T_max 0.7454
_exptl_absorpt_correction_T_min 0.6875
_exptl_absorpt_correction_type multi-scan
_exptl_absorpt_process_details 'Bruker AXScale'
_exptl_crystal_colour colorless
_exptl_crystal_density_diffrn 1.111
_exptl_crystal_density_method 'not measured'
_exptl_crystal_description plate
_exptl_crystal_F_000 864
_exptl_crystal_size_max 0.130
_exptl_crystal_size_mid 0.130
_exptl_crystal_size_min 0.010
_refine_diff_density_max 0.281
_refine_diff_density_min -0.265
_refine_diff_density_rms 0.048
_refine_ls_extinction_method none
_refine_ls_goodness_of_fit_ref 1.014
_refine_ls_hydrogen_treatment mixed
_refine_ls_matrix_type full
_refine_ls_number_parameters 315
_refine_ls_number_reflns 4931
_refine_ls_number_restraints 0
_refine_ls_restrained_S_all 1.014
_refine_ls_R_factor_all 0.1342
_refine_ls_R_factor_gt 0.0692
_refine_ls_shift/su_max 0.000
_refine_ls_shift/su_mean 0.000
_refine_ls_structure_factor_coef Fsqd
_refine_ls_weighting_details 'w=1/[\s^2^(Fo^2^)+(0.0552P)^2^+1.6557P] where P=(Fo^2^+2Fc^2^)/3'
_refine_ls_weighting_scheme calc
_refine_ls_wR_factor_gt 0.1311
_refine_ls_wR_factor_ref 0.1591
_reflns_Friedel_coverage 0.000
_reflns_number_gt 2920
_reflns_number_total 4931
_reflns_threshold_expression 'I > 2\s(I)'
_cod_data_source_file ao8b00775_si_002.cif
_cod_data_source_block C2mim2B10H13OAc
_cod_original_sg_symbol_H-M 'P 21/c'
_cod_database_code 4515941
_shelx_space_group_comment
; 
The symmetry employed for this shelxl refinement is uniquely defined 
by the following loop, which should always be used as a source of 
symmetry information in preference to the above space-group names. 
They are only intended as comments. 
;
_shelx_estimated_absorpt_t_min 0.992
_shelx_estimated_absorpt_t_max 0.999
_shelxl_version_number 2013-4

loop_
_space_group_symop_operation_xyz
'x, y, z'
'-x, y+1/2, -z+1/2'
'-x, -y, -z'
'x, -y-1/2, z-1/2'

loop_
_atom_site_label
_atom_site_type_symbol
_atom_site_fract_x
_atom_site_fract_y
_atom_site_fract_z
_atom_site_U_iso_or_equiv
_atom_site_adp_type
_atom_site_occupancy
_atom_site_site_symmetry_order
_atom_site_calc_flag
_atom_site_refinement_flags_posn
_atom_site_refinement_flags_adp
O1 O 0.0201(2) 0.03661(6) 0.7737(2) 0.0345(5) Uani 1 1 d . .
O2 O 0.2267(2) 0.00735(7) 0.7531(2) 0.0415(5) Uani 1 1 d . .
N1B N -0.4409(2) 0.05303(7) 0.7486(2) 0.0271(5) Uani 1 1 d . .
N1A N -0.2678(3) 0.22063(8) 1.3666(2) 0.0331(6) Uani 1 1 d . .
N3A N -0.0360(3) 0.19381(8) 1.4314(2) 0.0298(5) Uani 1 1 d . .
N3B N -0.4122(2) 0.06121(8) 0.5429(2) 0.0293(5) Uani 1 1 d . .
C2B C -0.3420(3) 0.04759(9) 0.6894(3) 0.0286(6) Uani 1 1 d . .
H2BA H -0.2381 0.0359 0.7423 0.034 Uiso 1 1 calc R U
C2A C -0.1188(3) 0.22231(10) 1.4711(3) 0.0354(7) Uani 1 1 d . .
H2AA H -0.0781 0.2411 1.5605 0.042 Uiso 1 1 calc R U
C4A C -0.1349(3) 0.17301(10) 1.2950(3) 0.0341(7) Uani 1 1 d . .
H4AA H -0.1063 0.1510 1.2399 0.041 Uiso 1 1 calc R U
C4B C -0.5605(3) 0.07590(11) 0.5092(3) 0.0365(7) Uani 1 1 d . .
H4BA H -0.6366 0.0875 0.4134 0.044 Uiso 1 1 calc R U
C5B C -0.5782(3) 0.07076(11) 0.6376(3) 0.0362(7) Uani 1 1 d . .
H5BA H -0.6693 0.0781 0.6491 0.043 Uiso 1 1 calc R U
C5A C -0.2799(3) 0.18979(10) 1.2544(3) 0.0366(7) Uani 1 1 d . .
H5AA H -0.3730 0.1819 1.1652 0.044 Uiso 1 1 calc R U
C6A C -0.3972(4) 0.24904(12) 1.3652(4) 0.0510(9) Uani 1 1 d . .
H6AA H -0.3669 0.2606 1.4701 0.061 Uiso 1 1 calc R U
H6AB H -0.4914 0.2294 1.3347 0.061 Uiso 1 1 calc R U
C6B C -0.4066(3) 0.04362(10) 0.9094(3) 0.0357(7) Uani 1 1 d . .
H6BA H -0.3120 0.0239 0.9579 0.043 Uiso 1 1 calc R U
H6BB H -0.4955 0.0266 0.9113 0.043 Uiso 1 1 calc R U
C7B C -0.3797(4) 0.08782(11) 0.9995(3) 0.0407(8) Uani 1 1 d . .
H7BA H -0.3560 0.0805 1.1057 0.061 Uiso 1 1 calc R U
H7BB H -0.4743 0.1070 0.9533 0.061 Uiso 1 1 calc R U
H7BC H -0.2913 0.1046 0.9981 0.061 Uiso 1 1 calc R U
C7A C -0.4373(4) 0.28947(12) 1.2571(4) 0.0546(9) Uani 1 1 d . .
H7AA H -0.5164 0.3087 1.2675 0.082 Uiso 1 1 calc R U
H7AB H -0.4790 0.2782 1.1515 0.082 Uiso 1 1 calc R U
H7AC H -0.3427 0.3079 1.2821 0.082 Uiso 1 1 calc R U
C8A C 0.1345(3) 0.18710(11) 1.5139(3) 0.0436(8) Uani 1 1 d . .
H8AA H 0.1759 0.2029 1.6132 0.065 Uiso 1 1 calc R U
H8AB H 0.1836 0.1999 1.4532 0.065 Uiso 1 1 calc R U
H8AC H 0.1579 0.1540 1.5304 0.065 Uiso 1 1 calc R U
C8B C -0.3404(4) 0.06175(12) 0.4381(3) 0.0428(8) Uani 1 1 d . .
H8BA H -0.2290 0.0537 0.4949 0.064 Uiso 1 1 calc R U
H8BB H -0.3507 0.0927 0.3937 0.064 Uiso 1 1 calc R U
H8BC H -0.3935 0.0392 0.3559 0.064 Uiso 1 1 calc R U
C9 C 0.0922(3) 0.00460(10) 0.7337(3) 0.0294(6) Uani 1 1 d . .
C10 C -0.0088(4) -0.03672(10) 0.6624(3) 0.0400(7) Uani 1 1 d . .
H10A H 0.0516 -0.0599 0.6384 0.060 Uiso 1 1 calc R U
H10B H -0.1004 -0.0274 0.5679 0.060 Uiso 1 1 calc R U
H10C H -0.0437 -0.0499 0.7343 0.060 Uiso 1 1 calc R U
B1 B -0.0112(4) 0.15739(11) 0.9823(3) 0.0271(7) Uani 1 1 d . .
H1 H -0.114(3) 0.1690(9) 0.998(3) 0.033 Uiso 1 1 d . U
B2 B 0.0229(3) 0.09789(11) 0.9712(3) 0.0271(7) Uani 1 1 d . .
H2 H -0.060(3) 0.0719(9) 0.973(3) 0.032 Uiso 1 1 d . U
B3 B 0.1484(3) 0.12825(11) 1.1389(3) 0.0267(7) Uani 1 1 d . .
H3 H 0.149(3) 0.1228(9) 1.253(3) 0.032 Uiso 1 1 d . U
B4 B 0.1777(4) 0.18298(11) 1.0750(3) 0.0294(7) Uani 1 1 d . .
H4 H 0.196(3) 0.2141(9) 1.148(3) 0.035 Uiso 1 1 d . U
B5 B -0.0388(4) 0.13214(11) 0.8076(3) 0.0290(7) Uani 1 1 d . .
H5 H -0.157(3) 0.1328(9) 0.710(3) 0.035 Uiso 1 1 d . U
H11 H 0.055(3) 0.1566(9) 0.780(3) 0.035 Uiso 1 1 d . U
B6 B 0.0989(4) 0.08152(11) 0.8471(4) 0.0297(7) Uani 1 1 d . .
H6 H 0.181(3) 0.0945(9) 0.800(3) 0.036 Uiso 1 1 d . U
B7 B 0.2231(4) 0.08454(12) 1.0628(4) 0.0282(7) Uani 1 1 d . .
H7 H 0.276(3) 0.0539(9) 1.132(3) 0.034 Uiso 1 1 d . U
H12 H 0.327(3) 0.1082(9) 1.044(3) 0.034 Uiso 1 1 d . U
B8 B 0.3246(4) 0.14147(11) 1.1296(4) 0.0288(7) Uani 1 1 d . .
H8 H 0.433(3) 0.1425(9) 1.241(3) 0.035 Uiso 1 1 d . U
B9 B 0.2869(4) 0.18408(12) 0.9714(4) 0.0330(8) Uani 1 1 d . .
H9B H 0.303(3) 0.1604(9) 0.885(3) 0.040 Uiso 1 1 d . U
H9A H 0.358(3) 0.2160(10) 1.000(3) 0.040 Uiso 1 1 d . U
B10 B 0.0672(4) 0.18859(12) 0.8762(3) 0.0304(7) Uani 1 1 d . .
H10 H 0.007(3) 0.2212(10) 0.819(3) 0.036 Uiso 1 1 d . U

loop_
_atom_site_aniso_label
_atom_site_aniso_U_11
_atom_site_aniso_U_22
_atom_site_aniso_U_33
_atom_site_aniso_U_23
_atom_site_aniso_U_13
_atom_site_aniso_U_12
O1 0.0257(10) 0.0348(12) 0.0449(11) -0.0068(9) 0.0176(9) -0.0015(9)
O2 0.0299(12) 0.0450(13) 0.0536(13) -0.0069(10) 0.0224(10) -0.0002(10)
N1B 0.0227(12) 0.0315(13) 0.0254(11) 0.0030(9) 0.0095(9) -0.0024(10)
N1A 0.0310(13) 0.0366(14) 0.0361(13) -0.0068(11) 0.0190(11) -0.0025(11)
N3A 0.0268(12) 0.0290(13) 0.0291(11) -0.0002(10) 0.0088(10) -0.0005(10)
N3B 0.0252(12) 0.0367(14) 0.0263(11) 0.0008(10) 0.0118(10) 0.0015(10)
C2B 0.0196(13) 0.0308(16) 0.0298(14) -0.0003(12) 0.0062(11) 0.0013(12)
C2A 0.0385(17) 0.0370(18) 0.0319(15) -0.0050(13) 0.0169(13) -0.0023(14)
C4A 0.0350(17) 0.0336(17) 0.0325(15) -0.0071(12) 0.0143(13) -0.0042(13)
C4B 0.0245(15) 0.052(2) 0.0283(14) 0.0102(13) 0.0079(12) 0.0049(14)
C5B 0.0193(14) 0.053(2) 0.0345(15) 0.0067(13) 0.0109(12) 0.0047(13)
C5A 0.0350(17) 0.0410(19) 0.0332(15) -0.0082(13) 0.0149(13) -0.0055(14)
C6A 0.0381(19) 0.063(2) 0.059(2) -0.0172(18) 0.0283(16) 0.0002(17)
C6B 0.0350(16) 0.0446(19) 0.0245(13) 0.0048(13) 0.0109(12) -0.0087(14)
C7B 0.0402(17) 0.052(2) 0.0347(15) -0.0020(14) 0.0209(14) 0.0058(15)
C7A 0.0328(18) 0.053(2) 0.066(2) -0.0172(18) 0.0116(16) 0.0043(16)
C8A 0.0332(17) 0.047(2) 0.0390(16) -0.0024(14) 0.0062(13) 0.0078(15)
C8B 0.0410(18) 0.060(2) 0.0368(16) 0.0018(15) 0.0255(14) 0.0065(16)
C9 0.0268(15) 0.0356(17) 0.0248(13) 0.0029(12) 0.0109(11) 0.0024(13)
C10 0.0395(17) 0.0382(19) 0.0434(17) -0.0021(14) 0.0197(14) -0.0033(14)
B1 0.0197(15) 0.0339(19) 0.0285(15) 0.0016(13) 0.0116(13) 0.0020(14)
B2 0.0165(15) 0.0347(19) 0.0293(15) 0.0005(13) 0.0097(12) -0.0012(13)
B3 0.0207(15) 0.0323(18) 0.0250(15) 0.0039(13) 0.0084(12) 0.0034(13)
B4 0.0295(17) 0.0265(18) 0.0298(15) 0.0022(14) 0.0111(13) 0.0013(14)
B5 0.0223(16) 0.0331(19) 0.0307(16) 0.0000(14) 0.0111(13) -0.0030(14)
B6 0.0246(16) 0.0293(18) 0.0355(17) -0.0013(14) 0.0140(14) -0.0017(14)
B7 0.0200(15) 0.0303(19) 0.0340(16) 0.0022(14) 0.0118(13) 0.0010(14)
B8 0.0203(15) 0.0316(19) 0.0320(16) -0.0001(14) 0.0096(13) -0.0009(14)
B9 0.0286(18) 0.031(2) 0.0388(18) 0.0020(15) 0.0150(15) -0.0056(15)
B10 0.0303(17) 0.0303(19) 0.0308(16) 0.0023(14) 0.0141(14) 0.0013(15)

loop_
_atom_type_symbol
_atom_type_description
_atom_type_scat_dispersion_real
_atom_type_scat_dispersion_imag
_atom_type_scat_source
C C 0.0033 0.0016 'International Tables Vol C Tables 4.2.6.8 and 6.1.1.4'
H H 0.0000 0.0000 'International Tables Vol C Tables 4.2.6.8 and 6.1.1.4'
B B 0.0013 0.0007 'International Tables Vol C Tables 4.2.6.8 and 6.1.1.4'
N N 0.0061 0.0033 'International Tables Vol C Tables 4.2.6.8 and 6.1.1.4'
O O 0.0106 0.0060 'International Tables Vol C Tables 4.2.6.8 and 6.1.1.4'

loop_
_geom_angle_atom_site_label_1
_geom_angle_atom_site_label_2
_geom_angle_atom_site_label_3
_geom_angle
C9 O1 B6 122.1(2)
C2B N1B C5B 108.5(2)
C2B N1B C6B 125.7(2)
C5B N1B C6B 125.7(2)
C2A N1A C5A 108.2(2)
C2A N1A C6A 126.1(2)
C5A N1A C6A 125.6(2)
C2A N3A C4A 108.6(2)
C2A N3A C8A 125.9(2)
C4A N3A C8A 125.4(2)
C2B N3B C4B 108.3(2)
C2B N3B C8B 125.7(2)
C4B N3B C8B 126.0(2)
N1B C2B N3B 108.7(2)
N3A C2A N1A 109.2(2)
C5A C4A N3A 107.0(2)
C5B C4B N3B 107.0(2)
C4B C5B N1B 107.5(2)
C4A C5A N1A 107.0(2)
N1A C6A C7A 112.7(3)
N1B C6B C7B 111.3(2)
O2 C9 O1 124.6(3)
O2 C9 C10 122.7(3)
O1 C9 C10 112.8(2)
B5 B1 B2 59.18(17)
B5 B1 B4 109.9(2)
B2 B1 B4 105.3(2)
B5 B1 B10 64.09(18)
B2 B1 B10 108.8(2)
B4 B1 B10 59.08(17)
B5 B1 B3 109.0(2)
B2 B1 B3 59.24(17)
B4 B1 B3 59.17(17)
B10 B1 B3 108.3(2)
B6 B2 B5 65.71(18)
B6 B2 B7 65.94(18)
B5 B2 B7 115.7(2)
B6 B2 B1 117.1(2)
B5 B2 B1 60.40(18)
B7 B2 B1 111.9(2)
B6 B2 B3 117.4(2)
B5 B2 B3 112.0(2)
B7 B2 B3 60.53(17)
B1 B2 B3 61.63(17)
B2 B3 B8 108.9(2)
B2 B3 B4 105.5(2)
B8 B3 B4 58.85(18)
B2 B3 B7 59.29(17)
B8 B3 B7 63.87(18)
B4 B3 B7 109.4(2)
B2 B3 B1 59.13(17)
B8 B3 B1 108.3(2)
B4 B3 B1 59.47(17)
B7 B3 B1 108.9(2)
B8 B4 B10 113.8(2)
B8 B4 B9 65.20(19)
B10 B4 B9 64.82(18)
B8 B4 B3 60.54(17)
B10 B4 B3 111.2(2)
B9 B4 B3 116.8(2)
B8 B4 B1 111.3(2)
B10 B4 B1 60.49(17)
B9 B4 B1 116.5(2)
B3 B4 B1 61.35(17)
B2 B5 B1 60.41(18)
B2 B5 B10 105.2(2)
B1 B5 B10 58.27(17)
B2 B5 B6 57.04(17)
B1 B5 B6 109.7(2)
B10 B5 B6 112.8(2)
O1 B6 B2 106.9(2)
O1 B6 B5 114.7(2)
B2 B6 B5 57.25(17)
O1 B6 B7 119.6(2)
B2 B6 B7 57.34(16)
B5 B6 B7 102.7(2)
B2 B7 B3 60.18(17)
B2 B7 B8 105.0(2)
B3 B7 B8 57.97(17)
B2 B7 B6 56.72(16)
B3 B7 B6 109.3(2)
B8 B7 B6 113.2(2)
B4 B8 B3 60.61(18)
B4 B8 B7 106.3(2)
B3 B8 B7 58.16(17)
B4 B8 B9 57.79(17)
B3 B8 B9 110.5(2)
B7 B8 B9 114.4(2)
B4 B9 B10 57.53(17)
B4 B9 B8 57.01(17)
B10 B9 B8 102.0(2)
B4 B10 B1 60.43(17)
B4 B10 B9 57.65(17)
B1 B10 B9 110.3(2)
B4 B10 B5 105.8(2)
B1 B10 B5 57.64(17)
B9 B10 B5 114.7(2)

loop_
_geom_bond_atom_site_label_1
_geom_bond_atom_site_label_2
_geom_bond_distance
O1 C9 1.314(3)
O1 B6 1.509(4)
O2 C9 1.214(3)
N1B C2B 1.321(3)
N1B C5B 1.369(3)
N1B C6B 1.478(3)
N1A C2A 1.326(3)
N1A C5A 1.377(3)
N1A C6A 1.479(4)
N3A C2A 1.316(3)
N3A C4A 1.376(3)
N3A C8A 1.468(3)
N3B C2B 1.336(3)
N3B C4B 1.369(3)
N3B C8B 1.468(3)
C4A C5A 1.348(4)
C4B C5B 1.348(4)
C6A C7A 1.504(5)
C6B C7B 1.507(4)
C9 C10 1.495(4)
B1 B5 1.763(4)
B1 B2 1.763(5)
B1 B4 1.774(4)
B1 B10 1.775(4)
B1 B3 1.808(4)
B2 B6 1.737(4)
B2 B5 1.741(4)
B2 B7 1.749(4)
B2 B3 1.765(4)
B3 B8 1.767(4)
B3 B4 1.769(4)
B3 B7 1.771(4)
B4 B8 1.737(4)
B4 B10 1.750(4)
B4 B9 1.752(5)
B5 B10 1.878(5)
B5 B6 1.887(5)
B6 B7 1.897(4)
B7 B8 1.872(5)
B8 B9 1.880(4)
B9 B10 1.877(5)
